data_7028395
loop_
_publ_author_name
'Giese, Michael'
'Albrecht, Markus'
'Bohnen, Christian'
'Repenko, Tatjana'
'Valkonen, Arto'
'Rissanen, Kari'

_publ_section_title
;
 Solid state anion-\p interactions involving polyhalides.
;
_journal_issue 4
_journal_name_full 'Dalton transactions (Cambridge, England : 2003)'
_journal_page_first 1873
_journal_page_last 1880
_journal_paper_doi 10.1039/c3dt52960f
_journal_volume 43
_journal_year 2014
_chemical_formula_moiety 'C16 H9 F5 N O, C16 H8 F5 N O, Br2 I'
_chemical_formula_sum 'C32 H17 Br2 F10 I N2 O2'
_chemical_formula_weight 938.20
_chemical_name_systematic
;
 ?
;
_space_group_IT_number 2
_symmetry_cell_setting triclinic
_symmetry_space_group_name_Hall '-P 1'
_symmetry_space_group_name_H-M 'P -1'
_atom_sites_solution_hydrogens geom
_atom_sites_solution_primary direct
_atom_sites_solution_secondary difmap
_audit_creation_method SHELXL-97
_cell_angle_alpha 93.975(2)
_cell_angle_beta 104.276(3)
_cell_angle_gamma 104.760(3)
_cell_formula_units_Z 2
_cell_length_a 11.8915(3)
_cell_length_b 11.9676(4)
_cell_length_c 12.8426(4)
_cell_measurement_reflns_used 6852
_cell_measurement_temperature 123(2)
_cell_measurement_theta_max 28.283
_cell_measurement_theta_min 0.407
_cell_volume 1695.66(10)
_computing_cell_refinement 'DENZO-SMN (Otwinowski & Minor, 1997)'
_computing_data_collection 'Collect (Bruker, 2008)'
_computing_data_reduction DENZO-SMN
_computing_molecular_graphics 'ORTEP-3 (Farrugia, 1997); MERCURY (Macrae, <i>et al.</i>, 2008)'
_computing_publication_material SHELXL-97
_computing_structure_refinement 'SHELXL-97 (Sheldrick, 2008)'
_computing_structure_solution 'SIR-2004 (Burla, et al., 2005)'
_diffrn_ambient_temperature 123(2)
_diffrn_detector_area_resol_mean 9
_diffrn_measured_fraction_theta_full 0.995
_diffrn_measured_fraction_theta_max 0.995
_diffrn_measurement_device_type 'Bruker-Nonius Kappa CCD with APEXII detector'
_diffrn_measurement_method '\f and \w scans'
_diffrn_radiation_monochromator graphite
_diffrn_radiation_source 'fine-focus sealed tube'
_diffrn_radiation_type MoK\a
_diffrn_radiation_wavelength 0.71073
_diffrn_reflns_av_R_equivalents 0.0452
_diffrn_reflns_av_sigmaI/netI 0.0471
_diffrn_reflns_limit_h_max 13
_diffrn_reflns_limit_h_min -14
_diffrn_reflns_limit_k_max 14
_diffrn_reflns_limit_k_min -13
_diffrn_reflns_limit_l_max 15
_diffrn_reflns_limit_l_min -15
_diffrn_reflns_number 21901
_diffrn_reflns_theta_full 25.25
_diffrn_reflns_theta_max 25.25
_diffrn_reflns_theta_min 2.25
_exptl_absorpt_coefficient_mu 3.388
_exptl_absorpt_correction_T_max 0.8489
_exptl_absorpt_correction_T_min 0.3303
_exptl_absorpt_correction_type multi-scan
_exptl_absorpt_process_details 'Sadabs (Sheldrick, 1996)'
_exptl_crystal_colour 'light brown'
_exptl_crystal_density_diffrn 1.838
_exptl_crystal_density_method 'not measured'
_exptl_crystal_description plate
_exptl_crystal_F_000 904
_exptl_crystal_size_max 0.42
_exptl_crystal_size_mid 0.40
_exptl_crystal_size_min 0.05
_platon_squeeze_details
;
;
_refine_diff_density_max 1.987
_refine_diff_density_min -0.993
_refine_diff_density_rms 0.096
_refine_ls_extinction_method none
_refine_ls_goodness_of_fit_ref 1.092
_refine_ls_hydrogen_treatment mixed
_refine_ls_matrix_type full
_refine_ls_number_parameters 445
_refine_ls_number_reflns 6122
_refine_ls_number_restraints 1
_refine_ls_restrained_S_all 1.092
_refine_ls_R_factor_all 0.0506
_refine_ls_R_factor_gt 0.0397
_refine_ls_shift/su_max 0.001
_refine_ls_shift/su_mean 0.000
_refine_ls_structure_factor_coef Fsqd
_refine_ls_weighting_details 'calc w=1/[\s^2^(Fo^2^)+(0.0398P)^2^+3.1721P] where P=(Fo^2^+2Fc^2^)/3'
_refine_ls_weighting_scheme calc
_refine_ls_wR_factor_gt 0.1013
_refine_ls_wR_factor_ref 0.1057
_reflns_number_gt 4910
_reflns_number_total 6122
_reflns_threshold_expression >2\s(I)
_cod_data_source_file c3dt52960f.txt
_cod_data_source_block 2c
_cod_original_cell_volume 1695.66(9)
_cod_original_sg_symbol_H-M P-1
_cod_database_code 7028395

loop_
_symmetry_equiv_pos_as_xyz
'x, y, z'
'-x, -y, -z'

loop_
_atom_site_label
_atom_site_type_symbol
_atom_site_fract_x
_atom_site_fract_y
_atom_site_fract_z
_atom_site_U_iso_or_equiv
_atom_site_adp_type
_atom_site_occupancy
_atom_site_symmetry_multiplicity
_atom_site_calc_flag
_atom_site_refinement_flags
I1 I 0.83036(2) 0.80250(2) 0.33515(3) 0.03466(11) Uani 1 1 d .
Br1 Br 0.87396(4) 0.84821(4) 0.55608(4) 0.04353(14) Uani 1 1 d .
Br2 Br 0.77566(4) 0.74724(5) 0.11642(4) 0.04695(15) Uani 1 1 d .
F14 F 0.9778(2) 0.4458(2) 0.6142(2) 0.0369(6) Uani 1 1 d .
F15 F 1.0481(2) 0.4802(2) 0.8324(2) 0.0434(7) Uani 1 1 d .
F16 F 0.9188(3) 0.5719(3) 0.9450(2) 0.0634(9) Uani 1 1 d .
F17 F 0.7190(3) 0.6289(3) 0.8371(2) 0.0654(10) Uani 1 1 d .
F18 F 0.6513(2) 0.6004(2) 0.6180(2) 0.0416(6) Uani 1 1 d .
N1 N 0.5000(3) 0.2166(3) 0.3810(3) 0.0273(8) Uani 1 1 d D
H1 H 0.532(4) 0.244(4) 0.4540(18) 0.033 Uiso 1 1 d D
O11 O 0.6827(2) 0.4089(2) 0.4487(2) 0.0292(6) Uani 1 1 d .
C2 C 0.4086(4) 0.1202(4) 0.3517(4) 0.0335(10) Uani 1 1 d .
H2 H 0.3833 0.0784 0.4061 0.040 Uiso 1 1 calc R
C3 C 0.3487(4) 0.0786(4) 0.2429(4) 0.0369(11) Uani 1 1 d .
H3 H 0.2831 0.0095 0.2235 0.044 Uiso 1 1 calc R
C4 C 0.3848(4) 0.1377(4) 0.1641(4) 0.0343(10) Uani 1 1 d .
H4 H 0.3443 0.1098 0.0898 0.041 Uiso 1 1 calc R
C5 C 0.5252(4) 0.3072(4) 0.1162(4) 0.0343(10) Uani 1 1 d .
H5 H 0.4866 0.2836 0.0409 0.041 Uiso 1 1 calc R
C6 C 0.6212(4) 0.4047(4) 0.1506(4) 0.0332(10) Uani 1 1 d .
H6 H 0.6502 0.4477 0.0985 0.040 Uiso 1 1 calc R
C7 C 0.6786(4) 0.4433(4) 0.2629(3) 0.0300(9) Uani 1 1 d .
H7 H 0.7453 0.5114 0.2854 0.036 Uiso 1 1 calc R
C8 C 0.6372(3) 0.3815(3) 0.3386(3) 0.0263(9) Uani 1 1 d .
C9 C 0.5392(3) 0.2787(3) 0.3049(3) 0.0251(8) Uani 1 1 d .
C10 C 0.4831(4) 0.2410(4) 0.1937(3) 0.0284(9) Uani 1 1 d .
C12 C 0.7799(4) 0.5144(4) 0.4891(3) 0.0301(9) Uani 1 1 d .
H12C H 0.7535 0.5826 0.4648 0.036 Uiso 1 1 calc R
H12D H 0.8499 0.5104 0.4617 0.036 Uiso 1 1 calc R
C13 C 0.8141(3) 0.5255(3) 0.6099(3) 0.0258(9) Uani 1 1 d .
C14 C 0.9130(4) 0.4931(3) 0.6681(4) 0.0271(9) Uani 1 1 d .
C15 C 0.9498(4) 0.5095(4) 0.7796(4) 0.0329(10) Uani 1 1 d .
C16 C 0.8850(4) 0.5558(4) 0.8367(4) 0.0393(11) Uani 1 1 d .
C17 C 0.7847(4) 0.5852(4) 0.7820(4) 0.0414(11) Uani 1 1 d .
C18 C 0.7503(4) 0.5708(4) 0.6699(4) 0.0322(10) Uani 1 1 d .
F14A F 0.9024(2) 0.3043(2) 0.3566(2) 0.0380(6) Uani 1 1 d .
F15A F 0.8253(3) 0.2704(2) 0.1388(2) 0.0466(7) Uani 1 1 d .
F16A F 0.6457(3) 0.0772(3) 0.0336(2) 0.0554(8) Uani 1 1 d .
F17A F 0.5421(3) -0.0821(2) 0.1482(2) 0.0527(8) Uani 1 1 d .
F18A F 0.6179(2) -0.0465(2) 0.3678(2) 0.0408(6) Uani 1 1 d .
O11A O 0.7220(2) 0.1766(3) 0.5316(2) 0.0302(6) Uani 1 1 d .
N1A N 0.5677(3) 0.2671(3) 0.6008(3) 0.0262(7) Uani 1 1 d .
C2A C 0.4905(4) 0.3129(4) 0.6346(4) 0.0326(10) Uani 1 1 d .
H2A H 0.4234 0.3227 0.5818 0.039 Uiso 1 1 calc R
C3A C 0.5028(4) 0.3475(4) 0.7441(4) 0.0391(11) Uani 1 1 d .
H3A H 0.4454 0.3803 0.7648 0.047 Uiso 1 1 calc R
C4A C 0.5989(4) 0.3334(4) 0.8209(4) 0.0417(11) Uani 1 1 d .
H4A H 0.6085 0.3562 0.8956 0.050 Uiso 1 1 calc R
C5A C 0.7879(4) 0.2707(4) 0.8629(4) 0.0398(11) Uani 1 1 d .
H5A H 0.8007 0.2908 0.9387 0.048 Uiso 1 1 calc R
C6A C 0.8688(4) 0.2287(4) 0.8265(4) 0.0380(11) Uani 1 1 d .
H6A H 0.9392 0.2219 0.8770 0.046 Uiso 1 1 calc R
C7A C 0.8504(4) 0.1950(4) 0.7149(4) 0.0325(10) Uani 1 1 d .
H7A H 0.9075 0.1645 0.6908 0.039 Uiso 1 1 calc R
C8A C 0.7499(4) 0.2061(3) 0.6409(3) 0.0281(9) Uani 1 1 d .
C9A C 0.6649(3) 0.2530(3) 0.6766(3) 0.0260(9) Uani 1 1 d .
C10A C 0.6844(4) 0.2848(4) 0.7889(4) 0.0322(10) Uani 1 1 d .
C12A C 0.8116(4) 0.1426(4) 0.4893(4) 0.0305(9) Uani 1 1 d .
H12A H 0.8228 0.0686 0.5139 0.037 Uiso 1 1 calc R
H12B H 0.8901 0.2035 0.5147 0.037 Uiso 1 1 calc R
C13A C 0.7662(4) 0.1274(3) 0.3682(4) 0.0274(9) Uani 1 1 d .
C14A C 0.8147(4) 0.2064(4) 0.3066(4) 0.0300(9) Uani 1 1 d .
C15A C 0.7751(4) 0.1905(4) 0.1954(4) 0.0334(10) Uani 1 1 d .
C16A C 0.6848(4) 0.0926(4) 0.1426(4) 0.0373(11) Uani 1 1 d .
C17A C 0.6321(4) 0.0130(4) 0.2006(4) 0.0348(10) Uani 1 1 d .
C18A C 0.6723(4) 0.0311(3) 0.3117(4) 0.0305(10) Uani 1 1 d .

loop_
_atom_site_aniso_label
_atom_site_aniso_U_11
_atom_site_aniso_U_22
_atom_site_aniso_U_33
_atom_site_aniso_U_23
_atom_site_aniso_U_13
_atom_site_aniso_U_12
I1 0.02512(16) 0.02977(16) 0.0520(2) 0.01129(13) 0.01308(13) 0.00896(11)
Br1 0.0469(3) 0.0323(3) 0.0555(3) 0.0115(2) 0.0156(2) 0.0154(2)
Br2 0.0414(3) 0.0642(3) 0.0371(3) 0.0074(2) 0.0094(2) 0.0193(2)
F14 0.0327(13) 0.0345(13) 0.0501(16) 0.0080(12) 0.0208(12) 0.0114(11)
F15 0.0327(13) 0.0446(15) 0.0499(17) 0.0153(13) 0.0006(12) 0.0135(12)
F16 0.085(2) 0.084(2) 0.0266(16) 0.0063(15) 0.0046(15) 0.044(2)
F17 0.087(2) 0.097(3) 0.0384(17) 0.0072(17) 0.0252(16) 0.065(2)
F18 0.0366(14) 0.0560(17) 0.0399(15) 0.0135(13) 0.0096(12) 0.0256(13)
N1 0.0224(17) 0.0296(19) 0.031(2) 0.0064(16) 0.0058(15) 0.0093(14)
O11 0.0296(15) 0.0282(15) 0.0233(15) 0.0044(12) 0.0058(12) -0.0020(12)
C2 0.025(2) 0.032(2) 0.043(3) 0.010(2) 0.0101(19) 0.0035(18)
C3 0.027(2) 0.031(2) 0.045(3) 0.005(2) 0.005(2) -0.0003(18)
C4 0.029(2) 0.034(2) 0.035(3) -0.002(2) 0.0024(19) 0.0081(19)
C5 0.042(2) 0.036(2) 0.024(2) -0.0004(19) 0.0089(19) 0.011(2)
C6 0.041(2) 0.032(2) 0.030(2) 0.0093(19) 0.014(2) 0.0106(19)
C7 0.036(2) 0.023(2) 0.030(2) 0.0052(18) 0.0098(19) 0.0064(17)
C8 0.026(2) 0.024(2) 0.030(2) 0.0060(17) 0.0072(17) 0.0103(16)
C9 0.0243(19) 0.024(2) 0.030(2) 0.0064(17) 0.0103(17) 0.0076(16)
C10 0.028(2) 0.027(2) 0.029(2) 0.0000(18) 0.0050(18) 0.0088(17)
C12 0.030(2) 0.026(2) 0.029(2) 0.0031(18) 0.0099(18) -0.0021(17)
C13 0.0231(19) 0.0213(19) 0.031(2) 0.0059(17) 0.0087(17) 0.0016(15)
C14 0.026(2) 0.0193(19) 0.038(2) 0.0046(17) 0.0161(18) 0.0027(16)
C15 0.028(2) 0.031(2) 0.036(3) 0.0076(19) 0.0027(19) 0.0059(18)
C16 0.050(3) 0.044(3) 0.025(2) 0.004(2) 0.004(2) 0.021(2)
C17 0.050(3) 0.053(3) 0.030(3) 0.005(2) 0.015(2) 0.027(2)
C18 0.032(2) 0.031(2) 0.036(3) 0.0061(19) 0.0075(19) 0.0138(18)
F14A 0.0337(13) 0.0270(13) 0.0481(16) 0.0072(11) 0.0117(12) -0.0016(10)
F15A 0.0478(16) 0.0515(17) 0.0443(16) 0.0189(14) 0.0206(13) 0.0100(13)
F16A 0.0623(19) 0.0617(19) 0.0375(17) -0.0026(14) 0.0101(14) 0.0153(16)
F17A 0.0468(16) 0.0346(15) 0.0596(19) -0.0058(14) -0.0009(14) -0.0003(12)
F18A 0.0362(14) 0.0272(13) 0.0601(18) 0.0149(12) 0.0182(13) 0.0039(11)
O11A 0.0259(14) 0.0374(16) 0.0317(17) 0.0088(13) 0.0109(12) 0.0122(12)
N1A 0.0218(16) 0.0271(18) 0.0310(19) 0.0094(15) 0.0093(15) 0.0059(14)
C2A 0.026(2) 0.031(2) 0.042(3) 0.006(2) 0.0121(19) 0.0062(17)
C3A 0.031(2) 0.044(3) 0.048(3) 0.005(2) 0.022(2) 0.009(2)
C4A 0.039(3) 0.051(3) 0.035(3) 0.004(2) 0.017(2) 0.007(2)
C5A 0.041(3) 0.044(3) 0.030(2) 0.013(2) 0.006(2) 0.006(2)
C6A 0.030(2) 0.038(3) 0.042(3) 0.018(2) 0.004(2) 0.0037(19)
C7A 0.026(2) 0.033(2) 0.041(3) 0.017(2) 0.0112(19) 0.0077(17)
C8A 0.026(2) 0.028(2) 0.032(2) 0.0120(18) 0.0113(18) 0.0048(17)
C9A 0.024(2) 0.023(2) 0.031(2) 0.0109(17) 0.0095(17) 0.0024(16)
C10A 0.028(2) 0.036(2) 0.031(2) 0.0086(19) 0.0113(18) 0.0023(18)
C12A 0.027(2) 0.030(2) 0.043(3) 0.0121(19) 0.0152(19) 0.0134(17)
C13A 0.026(2) 0.025(2) 0.036(2) 0.0069(18) 0.0121(18) 0.0119(16)
C14A 0.026(2) 0.026(2) 0.038(3) 0.0056(19) 0.0104(18) 0.0046(17)
C15A 0.033(2) 0.034(2) 0.038(3) 0.010(2) 0.017(2) 0.0093(19)
C16A 0.041(3) 0.041(3) 0.032(3) -0.003(2) 0.012(2) 0.016(2)
C17A 0.029(2) 0.026(2) 0.045(3) -0.001(2) 0.006(2) 0.0057(18)
C18A 0.029(2) 0.021(2) 0.046(3) 0.0090(19) 0.016(2) 0.0080(17)

loop_
_atom_type_symbol
_atom_type_description
_atom_type_scat_dispersion_real
_atom_type_scat_dispersion_imag
_atom_type_scat_source
C C 0.0033 0.0016 'International Tables Vol C Tables 4.2.6.8 and 6.1.1.4'
H H 0.0000 0.0000 'International Tables Vol C Tables 4.2.6.8 and 6.1.1.4'
N N 0.0061 0.0033 'International Tables Vol C Tables 4.2.6.8 and 6.1.1.4'
O O 0.0106 0.0060 'International Tables Vol C Tables 4.2.6.8 and 6.1.1.4'
F F 0.0171 0.0103 'International Tables Vol C Tables 4.2.6.8 and 6.1.1.4'
Br Br -0.2901 2.4595 'International Tables Vol C Tables 4.2.6.8 and 6.1.1.4'
I I -0.4742 1.8119 'International Tables Vol C Tables 4.2.6.8 and 6.1.1.4'

loop_
_geom_angle_atom_site_label_1
_geom_angle_atom_site_label_2
_geom_angle_atom_site_label_3
_geom_angle
Br2 I1 Br1 176.682(18)
C2 N1 C9 120.9(4)
C2 N1 H1 118(3)
C9 N1 H1 121(3)
C8 O11 C12 117.0(3)
N1 C2 C3 121.4(4)
N1 C2 H2 119.3
C3 C2 H2 119.3
C4 C3 C2 119.7(4)
C4 C3 H3 120.1
C2 C3 H3 120.1
C3 C4 C10 119.8(4)
C3 C4 H4 120.1
C10 C4 H4 120.1
C6 C5 C10 119.6(4)
C6 C5 H5 120.2
C10 C5 H5 120.2
C5 C6 C7 121.3(4)
C5 C6 H6 119.4
C7 C6 H6 119.4
C8 C7 C6 119.7(4)
C8 C7 H7 120.2
C6 C7 H7 120.2
O11 C8 C7 126.0(4)
O11 C8 C9 113.9(3)
C7 C8 C9 120.1(4)
N1 C9 C10 120.5(4)
N1 C9 C8 119.7(4)
C10 C9 C8 119.8(4)
C9 C10 C4 117.7(4)
C9 C10 C5 119.4(4)
C4 C10 C5 122.9(4)
O11 C12 C13 107.3(3)
O11 C12 H12C 110.3
C13 C12 H12C 110.3
O11 C12 H12D 110.3
C13 C12 H12D 110.3
H12C C12 H12D 108.5
C18 C13 C14 116.5(4)
C18 C13 C12 121.5(4)
C14 C13 C12 122.0(4)
F14 C14 C15 118.0(4)
F14 C14 C13 119.5(4)
C15 C14 C13 122.5(4)
F15 C15 C16 120.1(4)
F15 C15 C14 120.4(4)
C16 C15 C14 119.5(4)
F16 C16 C17 119.9(4)
F16 C16 C15 120.5(4)
C17 C16 C15 119.6(4)
F17 C17 C16 120.3(4)
F17 C17 C18 119.4(4)
C16 C17 C18 120.3(4)
F18 C18 C13 119.3(4)
F18 C18 C17 119.2(4)
C13 C18 C17 121.5(4)
C8A O11A C12A 116.9(3)
C2A N1A C9A 118.5(4)
N1A C2A C3A 123.3(4)
N1A C2A H2A 118.3
C3A C2A H2A 118.3
C4A C3A C2A 118.9(4)
C4A C3A H3A 120.6
C2A C3A H3A 120.6
C3A C4A C10A 120.0(4)
C3A C4A H4A 120.0
C10A C4A H4A 120.0
C6A C5A C10A 120.3(4)
C6A C5A H5A 119.8
C10A C5A H5A 119.8
C5A C6A C7A 121.1(4)
C5A C6A H6A 119.4
C7A C6A H6A 119.4
C8A C7A C6A 120.0(4)
C8A C7A H7A 120.0
C6A C7A H7A 120.0
O11A C8A C7A 125.5(4)
O11A C8A C9A 114.3(3)
C7A C8A C9A 120.2(4)
N1A C9A C10A 122.2(4)
N1A C9A C8A 119.0(4)
C10A C9A C8A 118.8(4)
C9A C10A C5A 119.6(4)
C9A C10A C4A 117.1(4)
C5A C10A C4A 123.3(4)
O11A C12A C13A 106.8(3)
O11A C12A H12A 110.4
C13A C12A H12A 110.4
O11A C12A H12B 110.4
C13A C12A H12B 110.4
H12A C12A H12B 108.6
C14A C13A C18A 116.4(4)
C14A C13A C12A 122.6(4)
C18A C13A C12A 121.0(4)
F14A C14A C15A 118.2(4)
F14A C14A C13A 119.3(4)
C15A C14A C13A 122.4(4)
F15A C15A C16A 120.4(4)
F15A C15A C14A 120.2(4)
C16A C15A C14A 119.4(4)
F16A C16A C15A 119.4(4)
F16A C16A C17A 120.4(4)
C15A C16A C17A 120.2(4)
F17A C17A C18A 120.7(4)
F17A C17A C16A 119.9(4)
C18A C17A C16A 119.4(4)
F18A C18A C17A 118.9(4)
F18A C18A C13A 119.0(4)
C17A C18A C13A 122.1(4)

loop_
_geom_bond_atom_site_label_1
_geom_bond_atom_site_label_2
_geom_bond_distance
I1 Br2 2.7155(6)
I1 Br1 2.7446(6)
F14 C14 1.350(5)
F15 C15 1.342(5)
F16 C16 1.335(5)
F17 C17 1.346(5)
F18 C18 1.346(5)
N1 C2 1.324(5)
N1 C9 1.369(5)
N1 H1 0.921(19)
O11 C8 1.367(5)
O11 C12 1.439(5)
C2 C3 1.393(7)
C2 H2 0.9500
C3 C4 1.366(6)
C3 H3 0.9500
C4 C10 1.420(6)
C4 H4 0.9500
C5 C6 1.365(6)
C5 C10 1.421(6)
C5 H5 0.9500
C6 C7 1.421(6)
C6 H6 0.9500
C7 C8 1.373(6)
C7 H7 0.9500
C8 C9 1.417(5)
C9 C10 1.406(6)
C12 C13 1.491(6)
C12 H12C 0.9900
C12 H12D 0.9900
C13 C18 1.380(6)
C13 C14 1.389(6)
C14 C15 1.374(6)
C15 C16 1.371(6)
C16 C17 1.370(7)
C17 C18 1.382(7)
F14A C14A 1.348(5)
F15A C15A 1.348(5)
F16A C16A 1.346(5)
F17A C17A 1.346(5)
F18A C18A 1.348(5)
O11A C8A 1.360(5)
O11A C12A 1.439(5)
N1A C2A 1.323(5)
N1A C9A 1.371(5)
C2A C3A 1.400(7)
C2A H2A 0.9500
C3A C4A 1.369(7)
C3A H3A 0.9500
C4A C10A 1.420(6)
C4A H4A 0.9500
C5A C6A 1.354(7)
C5A C10A 1.413(6)
C5A H5A 0.9500
C6A C7A 1.409(7)
C6A H6A 0.9500
C7A C8A 1.374(6)
C7A H7A 0.9500
C8A C9A 1.424(6)
C9A C10A 1.411(6)
C12A C13A 1.497(6)
C12A H12A 0.9900
C12A H12B 0.9900
C13A C14A 1.380(6)
C13A C18A 1.390(6)
C14A C15A 1.372(6)
C15A C16A 1.370(6)
C16A C17A 1.371(7)
C17A C18A 1.370(7)

loop_
_geom_hbond_atom_site_label_D
_geom_hbond_atom_site_label_H
_geom_hbond_atom_site_label_A
_geom_hbond_distance_DH
_geom_hbond_distance_HA
_geom_hbond_distance_DA
_geom_hbond_angle_DHA
N1 H1 N1A 0.921(19) 1.81(2) 2.715(5) 167(4)

loop_
_geom_torsion_atom_site_label_1
_geom_torsion_atom_site_label_2
_geom_torsion_atom_site_label_3
_geom_torsion_atom_site_label_4
_geom_torsion
C9 N1 C2 C3 -0.3(6)
N1 C2 C3 C4 0.3(7)
C2 C3 C4 C10 0.0(7)
C10 C5 C6 C7 -1.5(7)
C5 C6 C7 C8 0.1(7)
C12 O11 C8 C7 2.4(6)
C12 O11 C8 C9 -178.0(3)
C6 C7 C8 O11 -179.3(4)
C6 C7 C8 C9 1.1(6)
C2 N1 C9 C10 -0.2(6)
C2 N1 C9 C8 -179.9(4)
O11 C8 C9 N1 -0.8(5)
C7 C8 C9 N1 178.8(4)
O11 C8 C9 C10 179.4(3)
C7 C8 C9 C10 -0.9(6)
N1 C9 C10 C4 0.5(6)
C8 C9 C10 C4 -179.7(4)
N1 C9 C10 C5 179.8(4)
C8 C9 C10 C5 -0.4(6)
C3 C4 C10 C9 -0.5(6)
C3 C4 C10 C5 -179.7(4)
C6 C5 C10 C9 1.6(6)
C6 C5 C10 C4 -179.1(4)
C8 O11 C12 C13 -179.8(3)
O11 C12 C13 C18 -81.9(5)
O11 C12 C13 C14 99.4(4)
C18 C13 C14 F14 178.6(3)
C12 C13 C14 F14 -2.7(5)
C18 C13 C14 C15 -2.8(6)
C12 C13 C14 C15 175.9(4)
F14 C14 C15 F15 0.8(6)
C13 C14 C15 F15 -177.9(4)
F14 C14 C15 C16 -179.1(4)
C13 C14 C15 C16 2.3(6)
F15 C15 C16 F16 -0.2(7)
C14 C15 C16 F16 179.7(4)
F15 C15 C16 C17 -180.0(4)
C14 C15 C16 C17 -0.1(7)
F16 C16 C17 F17 -1.0(8)
C15 C16 C17 F17 178.8(4)
F16 C16 C17 C18 178.8(4)
C15 C16 C17 C18 -1.4(8)
C14 C13 C18 F18 -177.9(4)
C12 C13 C18 F18 3.3(6)
C14 C13 C18 C17 1.3(6)
C12 C13 C18 C17 -177.5(4)
F17 C17 C18 F18 -0.2(7)
C16 C17 C18 F18 180.0(4)
F17 C17 C18 C13 -179.4(4)
C16 C17 C18 C13 0.8(7)
C9A N1A C2A C3A -0.2(6)
N1A C2A C3A C4A -0.2(7)
C2A C3A C4A C10A 0.3(7)
C10A C5A C6A C7A -1.9(7)
C5A C6A C7A C8A 1.0(6)
C12A O11A C8A C7A -7.0(6)
C12A O11A C8A C9A 172.4(3)
C6A C7A C8A O11A -179.9(4)
C6A C7A C8A C9A 0.7(6)
C2A N1A C9A C10A 0.5(6)
C2A N1A C9A C8A -178.7(4)
O11A C8A C9A N1A -1.8(5)
C7A C8A C9A N1A 177.7(4)
O11A C8A C9A C10A 179.0(3)
C7A C8A C9A C10A -1.5(6)
N1A C9A C10A C5A -178.5(4)
C8A C9A C10A C5A 0.6(6)
N1A C9A C10A C4A -0.5(6)
C8A C9A C10A C4A 178.7(4)
C6A C5A C10A C9A 1.0(6)
C6A C5A C10A C4A -176.9(4)
C3A C4A C10A C9A 0.1(6)
C3A C4A C10A C5A 178.0(4)
C8A O11A C12A C13A -173.9(3)
O11A C12A C13A C14A 106.4(4)
O11A C12A C13A C18A -74.1(5)
C18A C13A C14A F14A 177.1(4)
C12A C13A C14A F14A -3.4(6)
C18A C13A C14A C15A -1.4(6)
C12A C13A C14A C15A 178.2(4)
F14A C14A C15A F15A 1.4(6)
C13A C14A C15A F15A 179.8(4)
F14A C14A C15A C16A -178.9(4)
C13A C14A C15A C16A -0.5(7)
F15A C15A C16A F16A -0.5(6)
C14A C15A C16A F16A 179.8(4)
F15A C15A C16A C17A -178.5(4)
C14A C15A C16A C17A 1.9(7)
F16A C16A C17A F17A 1.2(7)
C15A C16A C17A F17A 179.1(4)
F16A C16A C17A C18A -179.2(4)
C15A C16A C17A C18A -1.3(7)
F17A C17A C18A F18A -1.9(6)
C16A C17A C18A F18A 178.5(4)
F17A C17A C18A C13A 179.0(4)
C16A C17A C18A C13A -0.6(7)
C14A C13A C18A F18A -177.2(4)
C12A C13A C18A F18A 3.3(6)
C14A C13A C18A C17A 1.9(6)
C12A C13A C18A C17A -177.6(4)

loop_
_platon_squeeze_void_nr
_platon_squeeze_void_average_x
_platon_squeeze_void_average_y
_platon_squeeze_void_average_z
_platon_squeeze_void_volume
_platon_squeeze_void_count_electrons
_platon_squeeze_void_content
1 0.000 0.500 1.000 144 34 ' '
